data_7225575
loop_
_publ_author_name
'Gao, Heng Ya'
'Zhang, Le'
'Yan, Chang Sheng'
'Meng, Li Na'
'Li, Jian Qiang'
'Meng, Pan Pan'
'Gong, Le Le'
'Luo, Feng'

_publ_section_title
;
 In situ identification and absolute separation of small molecules by
 single crystal X-ray diffraction in metal--organic frameworks
;
_journal_issue 29
_journal_name_full CrystEngComm
_journal_page_first 5429
_journal_paper_doi 10.1039/C6CE01085G
_journal_volume 18
_journal_year 2016
_chemical_formula_sum 'C60 H66 Mn3 N12 O17.5'
_chemical_formula_weight 1400.06
_space_group_crystal_system triclinic
_space_group_IT_number 2
_space_group_name_Hall '-P 1'
_space_group_name_H-M_alt 'P -1'
_symmetry_space_group_name_Hall '-P 1'
_symmetry_space_group_name_H-M 'P -1'
_atom_sites_solution_hydrogens mixed
_audit_creation_method SHELXL-2014/7
_audit_update_record
;
2016-06-06 deposited with the CCDC.
2016-06-16 downloaded from the CCDC.
;
_cell_angle_alpha 91.181(3)
_cell_angle_beta 98.392(3)
_cell_angle_gamma 107.518(3)
_cell_formula_units_Z 2
_cell_length_a 11.5248(6)
_cell_length_b 15.4562(9)
_cell_length_c 18.8105(11)
_cell_measurement_reflns_used 9905
_cell_measurement_temperature 296(2)
_cell_measurement_theta_max 27.57
_cell_measurement_theta_min 2.34
_cell_volume 3153.7(3)
_computing_cell_refinement 'Bruker SMART'
_computing_data_collection 'Bruker SMART'
_computing_data_reduction 'Bruker SAINT'
_computing_structure_refinement 'SHELXL-2014/7 (Sheldrick, 2014)'
_computing_structure_solution 'SHELXS-97 (Sheldrick, 1990)'
_diffrn_ambient_temperature 296(2)
_diffrn_measured_fraction_theta_full 0.985
_diffrn_measured_fraction_theta_max 0.985
_diffrn_measurement_device_type 'CCD area detector'
_diffrn_measurement_method 'phi and omega scans'
_diffrn_radiation_type MoK\a
_diffrn_radiation_wavelength 0.71073
_diffrn_reflns_av_R_equivalents 0.0815
_diffrn_reflns_av_unetI/netI 0.0837
_diffrn_reflns_Laue_measured_fraction_full 0.985
_diffrn_reflns_Laue_measured_fraction_max 0.985
_diffrn_reflns_limit_h_max 13
_diffrn_reflns_limit_h_min -13
_diffrn_reflns_limit_k_max 18
_diffrn_reflns_limit_k_min -18
_diffrn_reflns_limit_l_max 22
_diffrn_reflns_limit_l_min -22
_diffrn_reflns_number 37138
_diffrn_reflns_point_group_measured_fraction_full 0.985
_diffrn_reflns_point_group_measured_fraction_max 0.985
_diffrn_reflns_theta_full 24.998
_diffrn_reflns_theta_max 24.998
_diffrn_reflns_theta_min 1.097
_exptl_absorpt_coefficient_mu 0.672
_exptl_absorpt_correction_T_max 0.8886
_exptl_absorpt_correction_T_min 0.8773
_exptl_absorpt_correction_type multi-scan
_exptl_crystal_colour Yellow
_exptl_crystal_density_diffrn 1.474
_exptl_crystal_description Block
_exptl_crystal_F_000 1450
_exptl_crystal_size_max 0.200
_exptl_crystal_size_mid 0.200
_exptl_crystal_size_min 0.180
_refine_diff_density_max 1.943
_refine_diff_density_min -0.868
_refine_diff_density_rms 0.142
_refine_ls_extinction_method none
_refine_ls_goodness_of_fit_ref 1.058
_refine_ls_hydrogen_treatment constr
_refine_ls_matrix_type full
_refine_ls_number_parameters 836
_refine_ls_number_reflns 10942
_refine_ls_number_restraints 33
_refine_ls_restrained_S_all 1.061
_refine_ls_R_factor_all 0.1276
_refine_ls_R_factor_gt 0.0892
_refine_ls_shift/su_max 0.015
_refine_ls_shift/su_mean 0.000
_refine_ls_structure_factor_coef Fsqd
_refine_ls_weighting_details 'w=1/[\s^2^(Fo^2^)+(0.1227P)^2^+18.4599P] where P=(Fo^2^+2Fc^2^)/3'
_refine_ls_weighting_scheme calc
_refine_ls_wR_factor_gt 0.2335
_refine_ls_wR_factor_ref 0.2719
_reflns_Friedel_coverage 0.000
_reflns_number_gt 7365
_reflns_number_total 10942
_reflns_threshold_expression 'I > 2\s(I)'
_cod_data_source_file c6ce01085g2.cif
_cod_data_source_block DMF
_cod_depositor_comments
;
The following automatic conversions were performed:

'_exptl_absorpt_correction_type' value 'Multi-scan' changed to
'multi-scan' according to
/usr/data/users/saulius/crontab/automatic-downloads/rss-feeds/RSC/lib/dictionaries/cif_core.dic
dictionary named 'cif_core.dic' version 2.4.2 from 2011-04-26.

Automatic conversion script
Id: cif_fix_values 4268 2015-11-12 08:31:59Z antanas 

 Adding full bibliography for 7225572--7225575.cif.
;
_cod_original_formula_sum 'C60 H66 Mn3 N12 O17.50'
_cod_database_code 7225575
_shelx_shelxl_version_number 2014/7
_shelx_space_group_comment
;
The symmetry employed for this shelxl refinement is uniquely defined
by the following loop, which should always be used as a source of
symmetry information in preference to the above space-group names.
They are only intended as comments.
;
_shelx_estimated_absorpt_t_min 0.877
_shelx_estimated_absorpt_t_max 0.889

loop_
_space_group_symop_operation_xyz
'x, y, z'
'-x, -y, -z'

loop_
_atom_site_label
_atom_site_type_symbol
_atom_site_fract_x
_atom_site_fract_y
_atom_site_fract_z
_atom_site_U_iso_or_equiv
_atom_site_adp_type
_atom_site_occupancy
_atom_site_site_symmetry_order
_atom_site_calc_flag
_atom_site_refinement_flags_posn
_atom_site_refinement_flags_adp
_atom_site_refinement_flags_occupancy
C1 C 1.2404(6) 0.6791(4) 0.1829(3) 0.0230(14) Uani 1 1 d . . .
C2 C 0.8039(7) 0.8152(4) 0.3072(4) 0.0300(16) Uani 1 1 d . . .
C3 C 0.7019(6) 0.4971(4) 0.2184(4) 0.0256(14) Uani 1 1 d . . .
C4 C 0.8378(6) 0.5464(4) 0.2225(3) 0.0229(14) Uani 1 1 d . . .
C5 C 0.2159(6) -0.0540(4) 0.2669(3) 0.0258(15) Uani 1 1 d . . .
C6 C 1.3204(6) 0.7587(4) 0.1501(3) 0.0230(14) Uani 1 1 d . . .
C7 C 0.6641(6) 0.4079(4) 0.2346(4) 0.0263(15) Uani 1 1 d . . .
H7 H 0.7219 0.3776 0.2471 0.032 Uiso 1 1 calc R U .
C8 C 0.3913(6) 0.0872(4) 0.2608(4) 0.0271(15) Uani 1 1 d . . .
H8 H 0.3341 0.1187 0.2517 0.033 Uiso 1 1 calc R U .
C9 C 1.2727(6) 0.8258(4) 0.1216(4) 0.0260(15) Uani 1 1 d . . .
H9 H 1.1916 0.8228 0.1241 0.031 Uiso 1 1 calc R U .
C10 C 0.5382(6) 0.3623(4) 0.2325(4) 0.0303(16) Uani 1 1 d . . .
C11 C 1.0762(6) 1.1359(4) -0.1216(4) 0.0267(15) Uani 1 1 d . . .
C12 C 0.7562(7) 0.6638(5) 0.3607(4) 0.0299(16) Uani 1 1 d . . .
H12 H 0.8382 0.6661 0.3630 0.036 Uiso 1 1 calc R U .
C13 C 0.5168(6) 0.1322(4) 0.2652(4) 0.0298(16) Uani 1 1 d . . .
C14 C 1.0989(6) 1.1249(4) -0.0412(4) 0.0262(15) Uani 1 1 d . . .
C15 C 0.8892(7) 0.3615(5) 0.6255(4) 0.0370(18) Uani 1 1 d . . .
C16 C 1.3473(6) 0.8974(4) 0.0893(4) 0.0279(15) Uani 1 1 d . . .
C17 C 1.1545(6) 1.0621(4) -0.0147(4) 0.0286(15) Uani 1 1 d . . .
H17 H 1.1815 1.0278 -0.0461 0.034 Uiso 1 1 calc R U .
C18 C 0.4377(6) -0.0519(5) 0.2838(4) 0.0312(16) Uani 1 1 d . . .
H18 H 0.4108 -0.1142 0.2889 0.037 Uiso 1 1 calc R U .
C19 C 1.1703(6) 1.0498(4) 0.0589(4) 0.0281(15) Uani 1 1 d . . .
C20 C 0.3528(6) -0.0049(4) 0.2701(4) 0.0269(15) Uani 1 1 d . . .
C21 C 1.4671(7) 0.9018(5) 0.0841(4) 0.0348(17) Uani 1 1 d . . .
H21 H 1.5151 0.9480 0.0603 0.042 Uiso 1 1 calc R U .
C22 C 1.0746(7) 1.1640(5) 0.0793(4) 0.0354(17) Uani 1 1 d . . .
H22 H 1.0483 1.1988 0.1105 0.042 Uiso 1 1 calc R U .
C23 C 0.4910(7) 0.4987(5) 0.1978(5) 0.042(2) Uani 1 1 d . . .
H23 H 0.4335 0.5292 0.1853 0.050 Uiso 1 1 calc R U .
C24 C 0.6028(7) 0.0852(5) 0.2806(4) 0.0371(18) Uani 1 1 d . . .
H24 H 0.6868 0.1154 0.2846 0.045 Uiso 1 1 calc R U .
C25 C 1.2148(7) 0.4116(5) 0.3325(4) 0.0346(17) Uani 1 1 d . . .
H25 H 1.2453 0.4653 0.3618 0.042 Uiso 1 1 d R U .
C26 C 0.5614(7) -0.0069(5) 0.2897(5) 0.0387(19) Uani 1 1 d . . .
H26 H 0.6180 -0.0388 0.3000 0.046 Uiso 1 1 calc R U .
C27 C 1.4425(6) 0.7650(5) 0.1464(4) 0.0321(16) Uani 1 1 d . . .
H27 H 1.4749 0.7205 0.1654 0.039 Uiso 1 1 calc R U .
C28 C 0.7145(6) 0.7335(5) 0.3316(4) 0.0291(15) Uani 1 1 d . . .
C29 C 1.0600(7) 1.1758(5) 0.0062(4) 0.0343(17) Uani 1 1 d . . .
H29 H 1.0234 1.2187 -0.0114 0.041 Uiso 1 1 calc R U .
C30 C 0.4532(7) 0.4085(5) 0.2152(5) 0.0400(19) Uani 1 1 d . . .
H30 H 0.3700 0.3790 0.2152 0.048 Uiso 1 1 calc R U .
C31 C 1.5154(7) 0.8365(5) 0.1149(4) 0.0387(19) Uani 1 1 d . . .
H31 H 1.5976 0.8412 0.1142 0.046 Uiso 1 1 calc R U .
C32 C 1.1083(8) 0.4152(5) -0.0484(4) 0.0414(19) Uani 1 1 d . . .
H32A H 1.1923 0.4535 -0.0378 0.062 Uiso 1 1 calc R U .
H32B H 1.0642 0.4397 -0.0860 0.062 Uiso 1 1 calc R U .
H32C H 1.1062 0.3551 -0.0640 0.062 Uiso 1 1 calc R U .
C33 C 0.8421(7) 0.4311(5) 0.5099(4) 0.0379(18) Uani 1 1 d . . .
H33 H 0.8042 0.4647 0.5348 0.045 Uiso 1 1 calc R U .
C34 C 0.8929(7) 0.3703(5) 0.5448(4) 0.0365(17) Uani 1 1 d . . .
C35 C 0.6152(7) 0.5423(5) 0.1993(4) 0.0352(17) Uani 1 1 d . . .
H35 H 0.6412 0.6025 0.1875 0.042 Uiso 1 1 calc R U .
C36 C 0.6735(7) 0.5916(5) 0.3861(4) 0.0363(17) Uani 1 1 d . . .
C37 C 0.8480(8) 0.4419(5) 0.4371(4) 0.0418(19) Uani 1 1 d . . .
C38 C 1.1107(7) 0.4520(5) 0.0787(4) 0.0332(17) Uani 1 1 d . . .
H38 H 1.1945 0.4825 0.0824 0.040 Uiso 1 1 d R U .
C39 C 0.9174(8) 0.3610(5) 0.0079(5) 0.048(2) Uani 1 1 d . . .
H39A H 0.8974 0.3383 0.0532 0.072 Uiso 1 1 d R U .
H39B H 0.8979 0.3111 -0.0275 0.072 Uiso 1 1 d R U .
H39C H 0.8706 0.4012 -0.0073 0.072 Uiso 1 1 d R U .
C40 C 0.5917(7) 0.7288(6) 0.3272(5) 0.047(2) Uani 1 1 d . . .
H40 H 0.5647 0.7750 0.3068 0.057 Uiso 1 1 calc R U .
C41 C 0.9087(8) 0.3955(5) 0.3998(4) 0.0424(19) Uani 1 1 d . . .
H41 H 0.9165 0.4064 0.3520 0.051 Uiso 1 1 calc R U .
C42 C 0.8435(8) 1.0890(5) 0.1935(5) 0.044(2) Uani 1 1 d . . .
H42 H 0.7997 1.0339 0.1679 0.053 Uiso 1 1 d R U .
C43 C 1.2004(8) 0.2521(5) 0.3146(5) 0.051(2) Uani 1 1 d . . .
H43A H 1.1575 0.2587 0.2683 0.076 Uiso 1 1 d R U .
H43B H 1.1455 0.2083 0.3396 0.076 Uiso 1 1 d R U .
H43C H 1.2694 0.2316 0.3083 0.076 Uiso 1 1 d R U .
C44 C 0.8810(9) 1.2517(5) 0.2086(6) 0.056(2) Uani 1 1 d . . .
H44A H 0.9337 1.2452 0.2513 0.083 Uiso 1 1 d R U .
H44B H 0.8216 1.2788 0.2217 0.083 Uiso 1 1 d R U .
H44C H 0.9296 1.2899 0.1773 0.083 Uiso 1 1 d R U .
C45 C 0.9505(8) 0.3213(5) 0.5070(4) 0.046(2) Uani 1 1 d . . .
H45 H 0.9849 0.2803 0.5304 0.055 Uiso 1 1 calc R U .
C46 C 0.9571(8) 0.3336(6) 0.4336(5) 0.049(2) Uani 1 1 d . . .
H46 H 0.9942 0.2999 0.4082 0.059 Uiso 1 1 calc R U .
C47 C 0.7194(9) 1.1571(6) 0.1117(6) 0.061(3) Uani 1 1 d . . .
H47A H 0.6936 1.0976 0.0874 0.092 Uiso 1 1 d R U .
H47B H 0.7490 1.2020 0.0786 0.092 Uiso 1 1 d R U .
H47C H 0.6508 1.1679 0.1296 0.092 Uiso 1 1 d R U .
C48 C 0.5089(8) 0.6565(6) 0.3527(6) 0.059(3) Uani 1 1 d . . .
H48 H 0.4264 0.6533 0.3494 0.071 Uiso 1 1 calc R U .
C49 C 0.5520(8) 0.5883(6) 0.3836(5) 0.056(2) Uani 1 1 d . . .
H49 H 0.4982 0.5401 0.4027 0.067 Uiso 1 1 calc R U .
C50 C 1.3227(11) 0.3442(7) 0.4249(6) 0.078(3) Uani 1 1 d . . .
H50A H 1.3316 0.4000 0.4518 0.117 Uiso 1 1 d R U .
H50B H 1.4022 0.3424 0.4166 0.117 Uiso 1 1 d R U .
H50C H 1.2864 0.2936 0.4517 0.117 Uiso 1 1 d R U .
C51 C 1.0738(16) 0.9673(10) 0.4274(8) 0.148(7) Uani 1 1 d D U .
H51 H 1.0471 0.9048 0.4164 0.178 Uiso 1 1 d R U .
C52 C 1.1293(7) 1.0993(5) 0.1057(4) 0.0334(17) Uani 1 1 d . . .
H52 H 1.1380 1.0898 0.1546 0.040 Uiso 1 1 calc R U .
C53 C 1.194(2) 0.9279(16) 0.5356(17) 0.45(3) Uani 1 1 d D U .
H53A H 1.1218 0.8787 0.5400 0.675 Uiso 1 1 d R U .
H53B H 1.2299 0.9591 0.5820 0.675 Uiso 1 1 d R U .
H53C H 1.2528 0.9043 0.5172 0.675 Uiso 1 1 d R U .
C54 C 1.2090(19) 1.0953(7) 0.5067(9) 0.214(14) Uani 1 1 d D U .
H54A H 1.2432 1.1241 0.4665 0.320 Uiso 1 1 d R U .
H54B H 1.2734 1.1042 0.5473 0.320 Uiso 1 1 d R U .
H54C H 1.1480 1.1215 0.5187 0.320 Uiso 1 1 d R U .
C55 C 0.5947(12) 0.3609(8) 0.0209(8) 0.092(4) Uani 1 1 d . . .
H55 H 0.6490 0.3372 0.0496 0.110 Uiso 1 1 d R U .
C56 C 0.3806(13) 0.3531(11) -0.0171(10) 0.128(6) Uani 1 1 d . . .
H56A H 0.4136 0.4147 -0.0295 0.192 Uiso 1 1 d R U .
H56B H 0.3181 0.3496 0.0122 0.192 Uiso 1 1 d R U .
H56C H 0.3454 0.3143 -0.0603 0.192 Uiso 1 1 d R U .
C57 C 0.4308(11) 0.2427(8) 0.0603(7) 0.084(4) Uani 1 1 d . . .
H57A H 0.3840 0.1927 0.0265 0.126 Uiso 1 1 d R U .
H57B H 0.3795 0.2532 0.0934 0.126 Uiso 1 1 d R U .
H57C H 0.5000 0.2286 0.0865 0.126 Uiso 1 1 d R U .
C58 C 0.526(3) 0.0659(11) 0.4611(10) 0.66(7) Uani 1 1 d D U .
H58 H 0.5073 0.0581 0.4111 0.794 Uiso 1 1 d R U .
C59 C 0.582(2) 0.2311(10) 0.4536(10) 0.175(9) Uani 1 1 d D . .
H59A H 0.6509 0.2435 0.4280 0.263 Uiso 1 1 d R U .
H59B H 0.5914 0.2828 0.4856 0.263 Uiso 1 1 d R U .
H59C H 0.5072 0.2193 0.4199 0.263 Uiso 1 1 d R U .
C60 C 0.678(3) 0.1617(18) 0.5592(10) 0.45(3) Uani 1 1 d D U .
H60A H 0.6456 0.1234 0.5958 0.681 Uiso 1 1 d R U .
H60B H 0.7080 0.2239 0.5783 0.681 Uiso 1 1 d R U .
H60C H 0.7434 0.1442 0.5436 0.681 Uiso 1 1 d R U .
Mn1 Mn 1.10289(9) 0.53240(6) 0.23386(5) 0.0249(3) Uani 1 1 d . . .
Mn2 Mn 1.02230(9) 0.74753(6) 0.24350(5) 0.0218(3) Uani 1 1 d . . .
Mn3 Mn 0.95985(10) 0.96239(7) 0.27100(6) 0.0294(3) Uani 1 1 d . . .
N1 N 0.8175(6) 1.1629(4) 0.1717(4) 0.0443(17) Uani 1 1 d . . .
N2 N 1.0506(6) 0.4111(4) 0.0163(3) 0.0350(14) Uani 1 1 d . . .
N3 N 1.2439(6) 0.3390(4) 0.3561(4) 0.0413(16) Uani 1 1 d . . .
N4 N 0.4888(5) 0.2690(4) 0.2473(3) 0.0337(14) Uani 1 1 d . . .
N5 N 0.5665(5) 0.2267(4) 0.2542(3) 0.0343(14) Uani 1 1 d . . .
N6 N 0.7095(6) 0.5206(4) 0.4212(3) 0.0394(16) Uani 1 1 d . . .
N7 N 0.8028(7) 0.5081(4) 0.3990(4) 0.0439(17) Uani 1 1 d . . .
N8 N 1.3023(5) 0.9679(4) 0.0582(3) 0.0295(13) Uani 1 1 d . . .
N9 N 1.2214(5) 0.9837(4) 0.0897(3) 0.0284(13) Uani 1 1 d . . .
N10 N 1.1559(14) 0.9960(7) 0.4899(7) 0.131(5) Uani 1 1 d D U .
N11 N 0.4750(7) 0.3253(5) 0.0210(4) 0.0536(19) Uani 1 1 d . . .
N12 N 0.5791(19) 0.1499(13) 0.4960(8) 0.264(13) Uani 1 1 d D U .
O1 O 1.2813(4) 0.6158(3) 0.2012(3) 0.0319(11) Uani 1 1 d . . .
O2 O 1.1306(4) 0.6758(3) 0.1882(2) 0.0249(10) Uani 1 1 d . . .
O3 O 0.8457(5) 0.4138(3) 0.6576(3) 0.0349(12) Uani 1 1 d . . .
O4 O 0.9341(5) 0.3035(3) 0.6534(3) 0.0355(12) Uani 1 1 d . . .
O5 O 0.8675(4) 0.6306(3) 0.2143(3) 0.0287(11) Uani 1 1 d . . .
O6 O 0.9122(4) 0.5002(3) 0.2332(2) 0.0281(10) Uani 1 1 d . . .
O7 O 0.1845(4) -0.1380(3) 0.2719(3) 0.0313(11) Uani 1 1 d . . .
O8 O 0.1452(4) -0.0056(3) 0.2601(3) 0.0330(11) Uani 1 1 d . . .
O9 O 1.0294(4) 1.1963(3) -0.1422(2) 0.0293(11) Uani 1 1 d . . .
O10 O 1.1068(5) 1.0829(3) -0.1611(3) 0.0344(12) Uani 1 1 d . . .
O11 O 0.9130(4) 0.8146(3) 0.3016(2) 0.0271(10) Uani 1 1 d . . .
O12 O 0.7738(5) 0.8858(3) 0.2968(3) 0.0398(13) Uani 1 1 d . . .
O13 O 0.9211(5) 1.0884(3) 0.2453(3) 0.0463(14) Uani 1 1 d . . .
O14 O 1.0607(5) 0.4519(3) 0.1324(3) 0.0374(12) Uani 1 1 d . . .
O15 O 1.1504(5) 0.4125(3) 0.2745(3) 0.0386(13) Uani 1 1 d . . .
O16 O 1.0294(9) 1.0157(5) 0.3838(4) 0.087(3) Uani 1 1 d D . .
O17 O 0.6373(9) 0.4257(6) -0.0162(6) 0.110(3) Uani 1 1 d . . .
O18 O 0.5000 0.0000 0.5000 0.35(2) Uani 1 2 d DS U P

loop_
_atom_site_aniso_label
_atom_site_aniso_U_11
_atom_site_aniso_U_22
_atom_site_aniso_U_33
_atom_site_aniso_U_23
_atom_site_aniso_U_13
_atom_site_aniso_U_12
C1 0.028(4) 0.017(3) 0.026(3) 0.005(3) 0.005(3) 0.009(3)
C2 0.038(4) 0.021(4) 0.030(4) 0.006(3) 0.008(3) 0.007(3)
C3 0.027(4) 0.018(3) 0.032(4) 0.007(3) 0.008(3) 0.005(3)
C4 0.029(4) 0.017(3) 0.020(3) 0.003(2) 0.003(3) 0.004(3)
C5 0.032(4) 0.025(4) 0.021(3) 0.004(3) 0.003(3) 0.010(3)
C6 0.028(3) 0.015(3) 0.028(4) 0.005(3) 0.007(3) 0.008(3)
C7 0.029(4) 0.016(3) 0.037(4) 0.006(3) 0.008(3) 0.008(3)
C8 0.032(4) 0.022(3) 0.033(4) 0.007(3) 0.010(3) 0.013(3)
C9 0.029(4) 0.023(3) 0.029(4) 0.010(3) 0.008(3) 0.011(3)
C10 0.027(4) 0.015(3) 0.052(5) 0.008(3) 0.010(3) 0.008(3)
C11 0.028(4) 0.015(3) 0.036(4) 0.008(3) 0.004(3) 0.005(3)
C12 0.034(4) 0.029(4) 0.028(4) 0.006(3) 0.004(3) 0.011(3)
C13 0.031(4) 0.015(3) 0.045(4) 0.009(3) 0.014(3) 0.005(3)
C14 0.030(4) 0.018(3) 0.028(4) 0.011(3) 0.000(3) 0.005(3)
C15 0.052(5) 0.026(4) 0.033(4) 0.007(3) 0.002(4) 0.014(4)
C16 0.035(4) 0.022(3) 0.029(4) 0.012(3) 0.004(3) 0.012(3)
C17 0.029(4) 0.022(3) 0.033(4) 0.004(3) 0.003(3) 0.007(3)
C18 0.033(4) 0.021(3) 0.042(4) 0.010(3) 0.006(3) 0.011(3)
C19 0.032(4) 0.017(3) 0.037(4) 0.015(3) 0.006(3) 0.009(3)
C20 0.033(4) 0.020(3) 0.029(4) 0.003(3) 0.008(3) 0.009(3)
C21 0.039(4) 0.024(4) 0.044(4) 0.018(3) 0.016(3) 0.008(3)
C22 0.050(5) 0.028(4) 0.037(4) 0.016(3) 0.017(4) 0.020(3)
C23 0.034(4) 0.023(4) 0.069(6) 0.011(4) 0.002(4) 0.011(3)
C24 0.031(4) 0.027(4) 0.059(5) 0.012(4) 0.014(4) 0.014(3)
C25 0.037(4) 0.033(4) 0.040(4) 0.011(3) 0.009(4) 0.016(3)
C26 0.029(4) 0.027(4) 0.067(5) 0.013(4) 0.011(4) 0.016(3)
C27 0.034(4) 0.028(4) 0.041(4) 0.016(3) 0.011(3) 0.015(3)
C28 0.036(4) 0.024(4) 0.027(4) 0.008(3) 0.002(3) 0.010(3)
C29 0.049(5) 0.022(4) 0.039(4) 0.013(3) 0.013(4) 0.017(3)
C30 0.028(4) 0.022(4) 0.072(6) 0.012(4) 0.013(4) 0.007(3)
C31 0.029(4) 0.036(4) 0.056(5) 0.023(4) 0.016(4) 0.012(3)
C32 0.056(5) 0.035(4) 0.043(5) 0.009(3) 0.018(4) 0.023(4)
C33 0.049(5) 0.028(4) 0.041(4) 0.010(3) 0.012(4) 0.015(3)
C34 0.045(4) 0.027(4) 0.040(4) 0.008(3) 0.009(4) 0.014(3)
C35 0.034(4) 0.018(3) 0.053(5) 0.009(3) 0.003(3) 0.007(3)
C36 0.042(4) 0.036(4) 0.037(4) 0.015(3) 0.008(3) 0.018(3)
C37 0.055(5) 0.028(4) 0.042(5) 0.012(3) 0.006(4) 0.012(4)
C38 0.044(4) 0.020(4) 0.036(4) 0.006(3) 0.006(4) 0.011(3)
C39 0.057(5) 0.032(4) 0.055(5) 0.007(4) 0.008(4) 0.015(4)
C40 0.038(4) 0.043(5) 0.060(6) 0.025(4) 0.001(4) 0.011(4)
C41 0.058(5) 0.040(5) 0.033(4) 0.010(3) 0.012(4) 0.020(4)
C42 0.048(5) 0.026(4) 0.061(6) 0.005(4) 0.016(4) 0.013(4)
C43 0.055(5) 0.033(4) 0.074(6) 0.017(4) 0.025(5) 0.021(4)
C44 0.059(6) 0.024(4) 0.090(7) 0.009(4) 0.026(5) 0.016(4)
C45 0.064(6) 0.035(4) 0.044(5) 0.015(4) 0.007(4) 0.025(4)
C46 0.066(6) 0.039(5) 0.051(5) 0.015(4) 0.027(4) 0.022(4)
C47 0.067(6) 0.049(6) 0.080(7) 0.021(5) 0.024(5) 0.028(5)
C48 0.034(4) 0.057(6) 0.093(7) 0.046(5) 0.014(5) 0.017(4)
C49 0.039(5) 0.062(6) 0.066(6) 0.036(5) 0.011(4) 0.012(4)
C50 0.099(9) 0.060(7) 0.077(8) 0.031(6) 0.000(6) 0.032(6)
C51 0.143(10) 0.172(11) 0.126(10) -0.011(8) 0.016(8) 0.048(8)
C52 0.037(4) 0.030(4) 0.035(4) 0.015(3) 0.008(3) 0.010(3)
C53 0.21(3) 0.34(3) 0.57(5) 0.35(3) -0.24(3) -0.14(2)
C54 0.43(4) 0.052(6) 0.22(2) 0.033(9) 0.27(2) 0.070(11)
C55 0.084(9) 0.065(8) 0.115(11) 0.020(7) 0.026(8) 0.001(6)
C56 0.099(11) 0.121(12) 0.183(17) 0.084(12) 0.027(11) 0.055(10)
C57 0.085(8) 0.067(7) 0.092(9) 0.032(6) 0.017(7) 0.010(6)
C58 0.84(10) 0.71(10) 0.53(8) -0.30(6) 0.34(7) 0.30(7)
C59 0.156(19) 0.19(2) 0.137(17) -0.025(16) -0.020(14) 0.010(16)
C60 0.64(5) 0.34(4) 0.057(11) -0.020(16) 0.005(18) -0.32(4)
Mn1 0.0305(6) 0.0181(5) 0.0292(6) 0.0093(4) 0.0095(4) 0.0095(4)
Mn2 0.0266(5) 0.0132(5) 0.0273(6) 0.0082(4) 0.0064(4) 0.0074(4)
Mn3 0.0356(6) 0.0192(5) 0.0373(6) 0.0068(4) 0.0129(5) 0.0107(4)
N1 0.044(4) 0.032(4) 0.068(5) 0.015(3) 0.025(4) 0.019(3)
N2 0.043(4) 0.028(3) 0.034(3) 0.006(3) 0.005(3) 0.011(3)
N3 0.050(4) 0.032(4) 0.052(4) 0.018(3) 0.017(3) 0.023(3)
N4 0.030(3) 0.021(3) 0.052(4) 0.012(3) 0.012(3) 0.006(3)
N5 0.033(3) 0.021(3) 0.054(4) 0.010(3) 0.015(3) 0.011(3)
N6 0.045(4) 0.041(4) 0.035(4) 0.020(3) 0.004(3) 0.016(3)
N7 0.056(4) 0.036(4) 0.039(4) 0.011(3) 0.005(3) 0.015(3)
N8 0.030(3) 0.019(3) 0.040(3) 0.015(2) 0.005(3) 0.008(2)
N9 0.036(3) 0.024(3) 0.027(3) 0.009(2) 0.003(3) 0.011(3)
N10 0.168(14) 0.075(6) 0.136(11) 0.013(7) 0.022(10) 0.020(8)
N11 0.047(4) 0.048(4) 0.068(5) 0.012(4) 0.018(4) 0.014(4)
N12 0.44(3) 0.40(3) 0.163(15) 0.155(18) 0.195(17) 0.36(3)
O1 0.037(3) 0.025(2) 0.045(3) 0.021(2) 0.017(2) 0.019(2)
O2 0.032(3) 0.017(2) 0.029(2) 0.0095(18) 0.012(2) 0.0093(19)
O3 0.051(3) 0.033(3) 0.026(3) 0.008(2) 0.006(2) 0.020(2)
O4 0.054(3) 0.030(3) 0.029(3) 0.014(2) 0.009(2) 0.022(2)
O5 0.032(3) 0.016(2) 0.039(3) 0.010(2) 0.007(2) 0.0075(19)
O6 0.027(2) 0.024(2) 0.036(3) 0.011(2) 0.009(2) 0.008(2)
O7 0.035(3) 0.017(2) 0.040(3) 0.010(2) 0.006(2) 0.005(2)
O8 0.030(3) 0.022(2) 0.048(3) 0.011(2) 0.011(2) 0.009(2)
O9 0.033(3) 0.024(2) 0.032(3) 0.011(2) 0.003(2) 0.011(2)
O10 0.044(3) 0.025(3) 0.039(3) 0.008(2) 0.006(2) 0.017(2)
O11 0.029(3) 0.022(2) 0.034(3) 0.0072(19) 0.011(2) 0.010(2)
O12 0.039(3) 0.028(3) 0.062(4) 0.019(2) 0.021(3) 0.018(2)
O13 0.050(3) 0.024(3) 0.068(4) 0.007(3) 0.009(3) 0.016(2)
O14 0.047(3) 0.032(3) 0.034(3) 0.001(2) 0.011(2) 0.011(2)
O15 0.049(3) 0.025(3) 0.045(3) 0.009(2) 0.006(3) 0.017(2)
O16 0.140(8) 0.053(4) 0.066(5) 0.003(4) 0.062(5) 0.006(4)
O17 0.098(7) 0.082(6) 0.135(8) 0.014(6) 0.059(6) -0.014(5)
O18 0.47(5) 0.149(19) 0.23(3) 0.089(19) 0.00(3) -0.16(2)

loop_
_atom_type_symbol
_atom_type_description
_atom_type_scat_dispersion_real
_atom_type_scat_dispersion_imag
_atom_type_scat_source
C C 0.0033 0.0016 'International Tables Vol C Tables 4.2.6.8 and 6.1.1.4'
H H 0.0000 0.0000 'International Tables Vol C Tables 4.2.6.8 and 6.1.1.4'
N N 0.0061 0.0033 'International Tables Vol C Tables 4.2.6.8 and 6.1.1.4'
O O 0.0106 0.0060 'International Tables Vol C Tables 4.2.6.8 and 6.1.1.4'
Mn Mn 0.3368 0.7283 'International Tables Vol C Tables 4.2.6.8 and 6.1.1.4'

loop_
_geom_angle_atom_site_label_1
_geom_angle_atom_site_label_2
_geom_angle_atom_site_label_3
_geom_angle
_geom_angle_site_symmetry_1
_geom_angle_site_symmetry_3
O1 C1 O2 121.2(5) . .
O1 C1 C6 119.2(6) . .
O2 C1 C6 119.5(5) . .
O1 C1 Mn1 58.6(3) . .
O2 C1 Mn1 62.7(3) . .
C6 C1 Mn1 176.1(5) . .
O12 C2 O11 120.3(6) . .
O12 C2 C28 119.5(6) . .
O11 C2 C28 120.0(6) . .
O12 C2 Mn3 59.1(3) . .
O11 C2 Mn3 61.2(3) . .
C28 C2 Mn3 176.9(5) . .
C7 C3 C35 120.0(6) . .
C7 C3 C4 119.7(6) . .
C35 C3 C4 120.3(6) . .
O5 C4 O6 125.4(6) . .
O5 C4 C3 116.8(6) . .
O6 C4 C3 117.9(5) . .
O7 C5 O8 126.1(6) . .
O7 C5 C20 117.3(6) . .
O8 C5 C20 116.6(6) . .
C9 C6 C27 119.3(6) . .
C9 C6 C1 120.5(6) . .
C27 C6 C1 120.1(5) . .
C3 C7 C10 120.0(6) . .
C3 C7 H7 120.0 . .
C10 C7 H7 120.0 . .
C20 C8 C13 119.2(6) . .
C20 C8 H8 120.4 . .
C13 C8 H8 120.4 . .
C16 C9 C6 119.5(6) . .
C16 C9 H9 120.2 . .
C6 C9 H9 120.2 . .
C30 C10 C7 119.6(6) . .
C30 C10 N4 115.9(6) . .
C7 C10 N4 124.5(6) . .
O9 C11 O10 126.3(6) . .
O9 C11 C14 117.6(6) . .
O10 C11 C14 116.1(5) . .
C36 C12 C28 118.8(7) . .
C36 C12 H12 120.6 . .
C28 C12 H12 120.6 . .
C8 C13 C24 120.4(6) . .
C8 C13 N5 123.9(6) . .
C24 C13 N5 115.8(6) . .
C17 C14 C29 119.1(6) . .
C17 C14 C11 120.6(6) . .
C29 C14 C11 120.2(6) . .
O4 C15 O3 126.4(7) . .
O4 C15 C34 115.4(7) . .
O3 C15 C34 118.1(6) . .
C21 C16 C9 120.8(6) . .
C21 C16 N8 117.3(6) . .
C9 C16 N8 121.9(6) . .
C14 C17 C19 120.2(7) . .
C14 C17 H17 119.9 . .
C19 C17 H17 119.9 . .
C26 C18 C20 120.2(6) . .
C26 C18 H18 119.9 . .
C20 C18 H18 119.9 . .
C52 C19 C17 120.4(6) . .
C52 C19 N9 116.1(6) . .
C17 C19 N9 123.4(6) . .
C8 C20 C18 120.5(6) . .
C8 C20 C5 119.3(6) . .
C18 C20 C5 120.2(6) . .
C16 C21 C31 119.3(6) . .
C16 C21 H21 120.3 . .
C31 C21 H21 120.3 . .
C29 C22 C52 119.4(7) . .
C29 C22 H22 120.3 . .
C52 C22 H22 120.3 . .
C35 C23 C30 119.1(7) . .
C35 C23 H23 120.4 . .
C30 C23 H23 120.4 . .
C26 C24 C13 119.1(7) . .
C26 C24 H24 120.5 . .
C13 C24 H24 120.5 . .
O15 C25 N3 124.4(7) . .
O15 C25 H25 117.8 . .
N3 C25 H25 117.8 . .
C18 C26 C24 120.6(6) . .
C18 C26 H26 119.7 . .
C24 C26 H26 119.7 . .
C31 C27 C6 120.4(6) . .
C31 C27 H27 119.8 . .
C6 C27 H27 119.8 . .
C40 C28 C12 120.3(6) . .
C40 C28 C2 119.8(6) . .
C12 C28 C2 119.9(6) . .
C22 C29 C14 121.3(6) . .
C22 C29 H29 119.4 . .
C14 C29 H29 119.4 . .
C10 C30 C23 120.6(7) . .
C10 C30 H30 119.7 . .
C23 C30 H30 119.7 . .
C27 C31 C21 120.5(7) . .
C27 C31 H31 119.8 . .
C21 C31 H31 119.8 . .
N2 C32 H32A 109.5 . .
N2 C32 H32B 109.5 . .
H32A C32 H32B 109.5 . .
N2 C32 H32C 109.5 . .
H32A C32 H32C 109.5 . .
H32B C32 H32C 109.5 . .
C34 C33 C37 119.4(8) . .
C34 C33 H33 120.3 . .
C37 C33 H33 120.3 . .
C33 C34 C45 119.6(7) . .
C33 C34 C15 118.7(7) . .
C45 C34 C15 121.6(6) . .
C23 C35 C3 120.7(6) . .
C23 C35 H35 119.6 . .
C3 C35 H35 119.6 . .
C12 C36 C49 120.9(7) . .
C12 C36 N6 122.6(7) . .
C49 C36 N6 116.4(7) . .
C41 C37 C33 121.2(7) . .
C41 C37 N7 116.7(7) . .
C33 C37 N7 121.8(7) . .
O14 C38 N2 122.9(7) . .
O14 C38 H38 118.6 . .
N2 C38 H38 118.5 . .
N2 C39 H39A 109.5 . .
N2 C39 H39B 109.4 . .
H39A C39 H39B 109.5 . .
N2 C39 H39C 109.5 . .
H39A C39 H39C 109.5 . .
H39B C39 H39C 109.5 . .
C48 C40 C28 121.0(7) . .
C48 C40 H40 119.5 . .
C28 C40 H40 119.5 . .
C46 C41 C37 119.7(7) . .
C46 C41 H41 120.2 . .
C37 C41 H41 120.2 . .
O13 C42 N1 124.3(8) . .
O13 C42 H42 117.9 . .
N1 C42 H42 117.8 . .
N3 C43 H43A 109.5 . .
N3 C43 H43B 109.5 . .
H43A C43 H43B 109.5 . .
N3 C43 H43C 109.5 . .
H43A C43 H43C 109.5 . .
H43B C43 H43C 109.5 . .
N1 C44 H44A 109.5 . .
N1 C44 H44B 109.5 . .
H44A C44 H44B 109.5 . .
N1 C44 H44C 109.4 . .
H44A C44 H44C 109.5 . .
H44B C44 H44C 109.5 . .
C34 C45 C46 120.4(7) . .
C34 C45 H45 119.8 . .
C46 C45 H45 119.8 . .
C41 C46 C45 119.6(8) . .
C41 C46 H46 120.2 . .
C45 C46 H46 120.2 . .
N1 C47 H47A 109.5 . .
N1 C47 H47B 109.6 . .
H47A C47 H47B 109.5 . .
N1 C47 H47C 109.4 . .
H47A C47 H47C 109.5 . .
H47B C47 H47C 109.5 . .
C40 C48 C49 118.4(8) . .
C40 C48 H48 120.8 . .
C49 C48 H48 120.8 . .
C36 C49 C48 120.7(7) . .
C36 C49 H49 119.7 . .
C48 C49 H49 119.7 . .
N3 C50 H50A 109.6 . .
N3 C50 H50B 109.3 . .
H50A C50 H50B 109.5 . .
N3 C50 H50C 109.5 . .
H50A C50 H50C 109.5 . .
H50B C50 H50C 109.5 . .
O16 C51 N10 127.8(13) . .
O16 C51 H51 117.1 . .
N10 C51 H51 115.1 . .
C19 C52 C22 119.6(7) . .
C19 C52 H52 120.2 . .
C22 C52 H52 120.2 . .
N10 C53 H53A 108.5 . .
N10 C53 H53B 105.9 . .
H53A C53 H53B 109.5 . .
N10 C53 H53C 113.9 . .
H53A C53 H53C 109.5 . .
H53B C53 H53C 109.5 . .
N10 C54 H54A 110.2 . .
N10 C54 H54B 106.9 . .
H54A C54 H54B 109.5 . .
N10 C54 H54C 111.3 . .
H54A C54 H54C 109.5 . .
H54B C54 H54C 109.5 . .
O17 C55 N11 122.2(13) . .
O17 C55 H55 118.9 . .
N11 C55 H55 118.9 . .
N11 C56 H56A 109.3 . .
N11 C56 H56B 109.4 . .
H56A C56 H56B 109.5 . .
N11 C56 H56C 109.6 . .
H56A C56 H56C 109.5 . .
H56B C56 H56C 109.5 . .
N11 C57 H57A 109.4 . .
N11 C57 H57B 109.5 . .
H57A C57 H57B 109.5 . .
N11 C57 H57C 109.5 . .
H57A C57 H57C 109.5 . .
H57B C57 H57C 109.5 . .
O18 C58 N12 116.5(16) . .
O18 C58 H58 121.6 . .
N12 C58 H58 121.8 . .
N12 C59 H59A 108.7 . .
N12 C59 H59B 109.7 . .
H59A C59 H59B 109.5 . .
N12 C59 H59C 110.0 . .
H59A C59 H59C 109.5 . .
H59B C59 H59C 109.5 . .
N12 C60 H60A 109.5 . .
N12 C60 H60B 110.9 . .
H60A C60 H60B 109.5 . .
N12 C60 H60C 108.0 . .
H60A C60 H60C 109.5 . .
H60B C60 H60C 109.5 . .
O6 Mn1 O3 95.5(2) . 2_766
O6 Mn1 O14 87.7(2) . .
O3 Mn1 O14 167.35(19) 2_766 .
O6 Mn1 O15 104.80(18) . .
O3 Mn1 O15 85.41(19) 2_766 .
O14 Mn1 O15 81.9(2) . .
O6 Mn1 O1 152.38(16) . .
O3 Mn1 O1 93.7(2) 2_766 .
O14 Mn1 O1 88.94(19) . .
O15 Mn1 O1 101.85(18) . .
O6 Mn1 O2 96.55(16) . .
O3 Mn1 O2 93.45(17) 2_766 .
O14 Mn1 O2 98.36(17) . .
O15 Mn1 O2 158.64(18) . .
O1 Mn1 O2 56.89(15) . .
O6 Mn1 C1 125.00(18) . .
O3 Mn1 C1 94.1(2) 2_766 .
O14 Mn1 C1 94.0(2) . .
O15 Mn1 C1 129.9(2) . .
O1 Mn1 C1 28.09(17) . .
O2 Mn1 C1 28.80(17) . .
O5 Mn2 O7 177.19(18) . 1_665
O5 Mn2 O4 90.97(19) . 2_766
O7 Mn2 O4 88.44(19) 1_665 2_766
O5 Mn2 O9 89.03(17) . 2_775
O7 Mn2 O9 91.74(17) 1_665 2_775
O4 Mn2 O9 176.26(19) 2_766 2_775
O5 Mn2 O11 91.48(18) . .
O7 Mn2 O11 91.19(18) 1_665 .
O4 Mn2 O11 84.47(18) 2_766 .
O9 Mn2 O11 91.79(17) 2_775 .
O5 Mn2 O2 87.43(17) . .
O7 Mn2 O2 89.87(18) 1_665 .
O4 Mn2 O2 93.58(17) 2_766 .
O9 Mn2 O2 90.16(17) 2_775 .
O11 Mn2 O2 177.75(15) . .
O8 Mn3 O10 94.6(2) 1_665 2_775
O8 Mn3 O13 101.8(2) 1_665 .
O10 Mn3 O13 87.2(2) 2_775 .
O8 Mn3 O16 85.3(3) 1_665 .
O10 Mn3 O16 177.4(2) 2_775 .
O13 Mn3 O16 90.3(3) . .
O8 Mn3 O12 160.54(17) 1_665 .
O10 Mn3 O12 88.7(2) 2_775 .
O13 Mn3 O12 97.51(19) . .
O16 Mn3 O12 92.3(3) . .
O8 Mn3 O11 102.87(17) 1_665 .
O10 Mn3 O11 90.07(17) 2_775 .
O13 Mn3 O11 155.3(2) . .
O16 Mn3 O11 92.5(2) . .
O12 Mn3 O11 57.88(16) . .
O8 Mn3 C2 132.2(2) 1_665 .
O10 Mn3 C2 88.9(2) 2_775 .
O13 Mn3 C2 126.0(2) . .
O16 Mn3 C2 93.1(2) . .
O12 Mn3 C2 28.6(2) . .
O11 Mn3 C2 29.31(19) . .
C42 N1 C44 121.5(8) . .
C42 N1 C47 120.8(8) . .
C44 N1 C47 117.5(7) . .
C38 N2 C32 122.9(7) . .
C38 N2 C39 120.4(7) . .
C32 N2 C39 116.6(7) . .
C25 N3 C50 121.0(8) . .
C25 N3 C43 122.0(7) . .
C50 N3 C43 117.1(7) . .
N5 N4 C10 113.9(6) . .
N4 N5 C13 114.3(6) . .
N7 N6 C36 111.9(6) . .
N6 N7 C37 113.6(6) . .
N9 N8 C16 112.8(5) . .
N8 N9 C19 114.9(5) . .
C51 N10 C54 117.2(9) . .
C51 N10 C53 119.9(10) . .
C54 N10 C53 122.8(14) . .
C55 N11 C56 126.9(10) . .
C55 N11 C57 119.0(9) . .
C56 N11 C57 113.9(9) . .
C58 N12 C60 119.0(11) . .
C58 N12 C59 117.9(10) . .
C60 N12 C59 117.1(18) . .
C1 O1 Mn1 93.4(4) . .
C1 O2 Mn2 141.8(4) . .
C1 O2 Mn1 88.5(3) . .
Mn2 O2 Mn1 108.38(17) . .
C15 O3 Mn1 128.0(5) . 2_766
C15 O4 Mn2 141.1(5) . 2_766
C4 O5 Mn2 138.5(4) . .
C4 O6 Mn1 132.8(4) . .
C5 O7 Mn2 138.0(4) . 1_445
C5 O8 Mn3 130.0(4) . 1_445
C11 O9 Mn2 138.0(5) . 2_775
C11 O10 Mn3 129.7(4) . 2_775
C2 O11 Mn2 144.2(5) . .
C2 O11 Mn3 89.5(4) . .
Mn2 O11 Mn3 107.32(18) . .
C2 O12 Mn3 92.3(4) . .
C42 O13 Mn3 119.9(5) . .
C38 O14 Mn1 136.1(5) . .
C25 O15 Mn1 124.9(5) . .
C51 O16 Mn3 118.8(9) . .
C58 O18 C58 180(3) 2_656 .

loop_
_geom_bond_atom_site_label_1
_geom_bond_atom_site_label_2
_geom_bond_distance
_geom_bond_site_symmetry_2
C1 O1 1.243(7) .
C1 O2 1.270(8) .
C1 C6 1.503(8) .
C1 Mn1 2.635(6) .
C2 O12 1.251(8) .
C2 O11 1.279(8) .
C2 C28 1.499(9) .
C2 Mn3 2.613(7) .
C3 C7 1.370(9) .
C3 C35 1.393(9) .
C3 C4 1.511(9) .
C4 O5 1.260(7) .
C4 O6 1.269(8) .
C5 O7 1.248(8) .
C5 O8 1.257(8) .
C5 C20 1.522(9) .
C6 C9 1.395(8) .
C6 C27 1.393(9) .
C7 C10 1.403(9) .
C7 H7 0.9300 .
C8 C20 1.380(9) .
C8 C13 1.393(9) .
C8 H8 0.9300 .
C9 C16 1.392(9) .
C9 H9 0.9300 .
C10 C30 1.382(9) .
C10 N4 1.433(8) .
C11 O9 1.254(8) .
C11 O10 1.253(8) .
C11 C14 1.519(9) .
C12 C36 1.376(10) .
C12 C28 1.397(9) .
C12 H12 0.9300 .
C13 C24 1.398(9) .
C13 N5 1.431(8) .
C14 C17 1.379(9) .
C14 C29 1.384(10) .
C15 O4 1.251(8) .
C15 O3 1.257(9) .
C15 C34 1.534(10) .
C16 C21 1.379(10) .
C16 N8 1.441(8) .
C17 C19 1.396(9) .
C17 H17 0.9300 .
C18 C26 1.372(10) .
C18 C20 1.382(9) .
C18 H18 0.9300 .
C19 C52 1.376(10) .
C19 N9 1.418(8) .
C21 C31 1.390(10) .
C21 H21 0.9300 .
C22 C29 1.382(10) .
C22 C52 1.396(9) .
C22 H22 0.9300 .
C23 C35 1.383(10) .
C23 C30 1.391(10) .
C23 H23 0.9300 .
C24 C26 1.382(10) .
C24 H24 0.9300 .
C25 O15 1.229(9) .
C25 N3 1.331(9) .
C25 H25 0.9300 .
C26 H26 0.9300 .
C27 C31 1.376(9) .
C27 H27 0.9300 .
C28 C40 1.385(11) .
C29 H29 0.9300 .
C30 H30 0.9300 .
C31 H31 0.9300 .
C32 N2 1.464(9) .
C32 H32A 0.9600 .
C32 H32B 0.9600 .
C32 H32C 0.9600 .
C33 C34 1.379(10) .
C33 C37 1.391(11) .
C33 H33 0.9300 .
C34 C45 1.392(11) .
C35 H35 0.9300 .
C36 C49 1.380(11) .
C36 N6 1.427(9) .
C37 C41 1.387(12) .
C37 N7 1.439(9) .
C38 O14 1.234(9) .
C38 N2 1.313(9) .
C38 H38 0.9300 .
C39 N2 1.479(10) .
C39 H39A 0.9600 .
C39 H39B 0.9600 .
C39 H39C 0.9600 .
C40 C48 1.379(11) .
C40 H40 0.9300 .
C41 C46 1.369(11) .
C41 H41 0.9300 .
C42 O13 1.224(10) .
C42 N1 1.324(10) .
C42 H42 0.9300 .
C43 N3 1.451(11) .
C43 H43A 0.9600 .
C43 H43B 0.9600 .
C43 H43C 0.9600 .
C44 N1 1.452(11) .
C44 H44A 0.9600 .
C44 H44B 0.9600 .
C44 H44C 0.9600 .
C45 C46 1.407(11) .
C45 H45 0.9300 .
C46 H46 0.9300 .
C47 N1 1.457(12) .
C47 H47A 0.9600 .
C47 H47B 0.9600 .
C47 H47C 0.9600 .
C48 C49 1.398(11) .
C48 H48 0.9300 .
C49 H49 0.9300 .
C50 N3 1.454(12) .
C50 H50A 0.9600 .
C50 H50B 0.9600 .
C50 H50C 0.9600 .
C51 O16 1.277(9) .
C51 N10 1.369(9) .
C51 H51 0.9300 .
C52 H52 0.9300 .
C53 N10 1.498(9) .
C53 H53A 0.9600 .
C53 H53B 0.9600 .
C53 H53C 0.9600 .
C54 N10 1.480(8) .
C54 H54A 0.9600 .
C54 H54B 0.9600 .
C54 H54C 0.9600 .
C55 O17 1.250(13) .
C55 N11 1.322(14) .
C55 H55 0.9300 .
C56 N11 1.396(14) .
C56 H56A 0.9600 .
C56 H56B 0.9600 .
C56 H56C 0.9600 .
C57 N11 1.481(12) .
C57 H57A 0.9600 .
C57 H57B 0.9600 .
C57 H57C 0.9600 .
C58 O18 1.255(10) .
C58 N12 1.364(10) .
C58 H58 0.9300 .
C59 N12 1.495(9) .
C59 H59A 0.9600 .
C59 H59B 0.9600 .
C59 H59C 0.9600 .
C60 N12 1.485(10) .
C60 H60A 0.9600 .
C60 H60B 0.9600 .
C60 H60C 0.9600 .
Mn1 O6 2.100(5) .
Mn1 O3 2.119(5) 2_766
Mn1 O14 2.166(5) .
Mn1 O15 2.207(5) .
Mn1 O1 2.252(5) .
Mn1 O2 2.343(4) .
Mn2 O5 2.118(5) .
Mn2 O7 2.142(5) 1_665
Mn2 O4 2.158(4) 2_766
Mn2 O9 2.188(4) 2_775
Mn2 O11 2.236(5) .
Mn2 O2 2.243(4) .
Mn3 O8 2.085(5) 1_665
Mn3 O10 2.123(5) 2_775
Mn3 O13 2.174(5) .
Mn3 O16 2.203(8) .
Mn3 O12 2.244(5) .
Mn3 O11 2.289(4) .
N4 N5 1.252(8) .
N6 N7 1.273(9) .
N8 N9 1.255(8) .
O3 Mn1 2.119(5) 2_766
O4 Mn2 2.158(4) 2_766
O7 Mn2 2.142(5) 1_445
O8 Mn3 2.085(5) 1_445
O9 Mn2 2.188(4) 2_775
O10 Mn3 2.123(5) 2_775
O18 C58 1.255(10) 2_656

loop_
_geom_torsion_atom_site_label_1
_geom_torsion_atom_site_label_2
_geom_torsion_atom_site_label_3
_geom_torsion_atom_site_label_4
_geom_torsion
_geom_torsion_site_symmetry_4
C7 C3 C4 O5 -172.9(6) .
C35 C3 C4 O5 6.2(10) .
C7 C3 C4 O6 7.7(9) .
C35 C3 C4 O6 -173.2(7) .
O1 C1 C6 C9 172.8(6) .
O2 C1 C6 C9 -3.9(10) .
O1 C1 C6 C27 -5.8(10) .
O2 C1 C6 C27 177.5(6) .
C35 C3 C7 C10 -0.5(11) .
C4 C3 C7 C10 178.6(6) .
C27 C6 C9 C16 0.7(10) .
C1 C6 C9 C16 -177.9(6) .
C3 C7 C10 C30 -1.1(11) .
C3 C7 C10 N4 179.0(7) .
C20 C8 C13 C24 -1.5(11) .
C20 C8 C13 N5 177.9(7) .
O9 C11 C14 C17 -177.5(6) .
O10 C11 C14 C17 2.4(9) .
O9 C11 C14 C29 4.8(9) .
O10 C11 C14 C29 -175.3(6) .
C6 C9 C16 C21 1.1(11) .
C6 C9 C16 N8 179.1(6) .
C29 C14 C17 C19 0.4(10) .
C11 C14 C17 C19 -177.3(6) .
C14 C17 C19 C52 0.8(10) .
C14 C17 C19 N9 177.0(6) .
C13 C8 C20 C18 0.0(10) .
C13 C8 C20 C5 178.7(6) .
C26 C18 C20 C8 1.5(11) .
C26 C18 C20 C5 -177.2(7) .
O7 C5 C20 C8 176.4(6) .
O8 C5 C20 C8 -4.2(9) .
O7 C5 C20 C18 -4.9(10) .
O8 C5 C20 C18 174.5(7) .
C9 C16 C21 C31 -3.4(12) .
N8 C16 C21 C31 178.5(7) .
C8 C13 C24 C26 1.4(12) .
N5 C13 C24 C26 -178.0(7) .
C20 C18 C26 C24 -1.5(12) .
C13 C24 C26 C18 0.1(12) .
C9 C6 C27 C31 -0.1(11) .
C1 C6 C27 C31 178.5(7) .
C36 C12 C28 C40 -1.2(11) .
C36 C12 C28 C2 176.9(7) .
O12 C2 C28 C40 14.5(11) .
O11 C2 C28 C40 -170.3(7) .
O12 C2 C28 C12 -163.7(7) .
O11 C2 C28 C12 11.6(10) .
C52 C22 C29 C14 -0.2(11) .
C17 C14 C29 C22 -0.7(11) .
C11 C14 C29 C22 177.0(7) .
C7 C10 C30 C23 2.0(13) .
N4 C10 C30 C23 -178.1(7) .
C35 C23 C30 C10 -1.2(13) .
C6 C27 C31 C21 -2.2(12) .
C16 C21 C31 C27 4.0(13) .
C37 C33 C34 C45 0.7(12) .
C37 C33 C34 C15 178.0(7) .
O4 C15 C34 C33 178.3(7) .
O3 C15 C34 C33 -3.7(11) .
O4 C15 C34 C45 -4.4(11) .
O3 C15 C34 C45 173.5(8) .
C30 C23 C35 C3 -0.4(13) .
C7 C3 C35 C23 1.3(12) .
C4 C3 C35 C23 -177.8(7) .
C28 C12 C36 C49 -0.7(12) .
C28 C12 C36 N6 -175.5(7) .
C34 C33 C37 C41 -2.8(12) .
C34 C33 C37 N7 -176.4(7) .
C12 C28 C40 C48 1.4(13) .
C2 C28 C40 C48 -176.7(8) .
C33 C37 C41 C46 4.2(13) .
N7 C37 C41 C46 178.1(8) .
C33 C34 C45 C46 0.0(13) .
C15 C34 C45 C46 -177.3(8) .
C37 C41 C46 C45 -3.4(13) .
C34 C45 C46 C41 1.4(13) .
C28 C40 C48 C49 0.4(15) .
C12 C36 C49 C48 2.5(14) .
N6 C36 C49 C48 177.6(9) .
C40 C48 C49 C36 -2.3(16) .
C17 C19 C52 C22 -1.7(11) .
N9 C19 C52 C22 -178.2(6) .
C29 C22 C52 C19 1.4(11) .
O13 C42 N1 C44 -0.1(13) .
O13 C42 N1 C47 -177.0(8) .
O14 C38 N2 C32 176.7(6) .
O14 C38 N2 C39 -0.7(10) .
O15 C25 N3 C50 178.8(8) .
O15 C25 N3 C43 -0.4(12) .
C30 C10 N4 N5 171.9(7) .
C7 C10 N4 N5 -8.3(11) .
C10 N4 N5 C13 -176.9(6) .
C8 C13 N5 N4 7.1(11) .
C24 C13 N5 N4 -173.6(7) .
C12 C36 N6 N7 -29.4(11) .
C49 C36 N6 N7 155.6(8) .
C36 N6 N7 C37 175.4(7) .
C41 C37 N7 N6 152.6(8) .
C33 C37 N7 N6 -33.5(11) .
C21 C16 N8 N9 -150.7(7) .
C9 C16 N8 N9 31.2(9) .
C16 N8 N9 C19 -177.4(6) .
C52 C19 N9 N8 -150.6(6) .
C17 C19 N9 N8 33.0(9) .
O16 C51 N10 C54 -6(3) .
O16 C51 N10 C53 178(2) .
O17 C55 N11 C56 -1(2) .
O17 C55 N11 C57 173.7(12) .
O18 C58 N12 C60 44(4) .
O18 C58 N12 C59 -164(2) .
O2 C1 O1 Mn1 0.2(7) .
C6 C1 O1 Mn1 -176.4(5) .
O1 C1 O2 Mn2 118.3(6) .
C6 C1 O2 Mn2 -65.1(9) .
Mn1 C1 O2 Mn2 118.5(6) .
O1 C1 O2 Mn1 -0.2(6) .
C6 C1 O2 Mn1 176.4(5) .
O4 C15 O3 Mn1 29.7(11) 2_766
C34 C15 O3 Mn1 -148.1(5) 2_766
O3 C15 O4 Mn2 -2.9(14) 2_766
C34 C15 O4 Mn2 174.9(5) 2_766
O6 C4 O5 Mn2 -25.7(11) .
C3 C4 O5 Mn2 154.9(5) .
O5 C4 O6 Mn1 -5.8(10) .
C3 C4 O6 Mn1 173.6(4) .
O8 C5 O7 Mn2 22.8(11) 1_445
C20 C5 O7 Mn2 -157.9(5) 1_445
O7 C5 O8 Mn3 11.3(10) 1_445
C20 C5 O8 Mn3 -168.1(4) 1_445
O10 C11 O9 Mn2 -2.2(11) 2_775
C14 C11 O9 Mn2 177.6(4) 2_775
O9 C11 O10 Mn3 -24.8(10) 2_775
C14 C11 O10 Mn3 155.4(4) 2_775
O12 C2 O11 Mn2 -121.3(7) .
C28 C2 O11 Mn2 63.5(10) .
Mn3 C2 O11 Mn2 -119.8(6) .
O12 C2 O11 Mn3 -1.5(7) .
C28 C2 O11 Mn3 -176.7(6) .
O11 C2 O12 Mn3 1.5(7) .
C28 C2 O12 Mn3 176.8(6) .
N1 C42 O13 Mn3 -176.8(6) .
N2 C38 O14 Mn1 -161.0(5) .
N3 C25 O15 Mn1 -179.3(5) .
N10 C51 O16 Mn3 156.5(16) .
